data_4303250
loop_
_publ_author_name
'Monique Tillard'
'Claude Belin'

_publ_contact_author_address
;
Agr\'egats, Interfaces, Mat\'eriaux pour l'\'Energie
Institut Charles Gerhardt, UMR 5253 CNRS UM2, CC1502,
Universit\'e de Montpellier 2, Sciences et Techniques du Languedoc, 
2 Place Eug\`ene Bataillon, 34095 Montpellier Cedex 5 
France
;
_publ_contact_author_email mtillard@univ-montp2.fr
_publ_contact_author_fax '33 (0)467 14 33 04  '
_publ_contact_author_name 'Monique TILLARD'
_publ_contact_author_phone '33 (0)467 14 48 97  '
_publ_section_title
;
Investigation in the Binary System Yb-Ga: Crystal Structure of the
Ga-Rich Compound YbGa3.34
;
_journal_name_full 'Inorganic Chemistry'
_journal_page_first 9250
_journal_page_last 9257
_journal_paper_doi 10.1021/ic901059q
_journal_volume 48
_journal_year 2009
_chemical_formula_moiety 'Ga17.81 Yb5.34'
_chemical_formula_sum 'Ga17.81 Yb5.34'
_chemical_formula_weight 2165.76
_chemical_name_common 'Ga3.34 Yb'
_chemical_name_systematic ytterbium-gallium
_space_group_IT_number 71
_symmetry_cell_setting orthorhombic
_symmetry_Int_Tables_number 71
_symmetry_space_group_name_Hall '-I 2 2'
_symmetry_space_group_name_H-M 'I m m m'
_atom_sites_solution_primary direct
_atom_sites_solution_secondary difmap
_audit_creation_method SHELXL-97
_cell_angle_alpha 90.00
_cell_angle_beta 90.00
_cell_angle_gamma 90.00
_cell_formula_units_Z 1
_cell_length_a 4.2049(4)
_cell_length_b 4.3320(5)
_cell_length_c 25.691(3)
_cell_measurement_reflns_used 15975
_cell_measurement_temperature 293(2)
_cell_measurement_theta_max 34.50
_cell_measurement_theta_min 3.17
_cell_volume 467.98(9)
_computing_cell_refinement 'CrysAlisRed 171 Oxford Diffraction, 2004'
_computing_data_collection 'CrysAlis 171 Oxford Diffraction, 2004'
_computing_data_reduction 'CrysAlisRed 171 Oxford Diffraction, 2004'
_computing_molecular_graphics 'ORTEP-3 for Windows v.1.075, Farrugia 2002'
_computing_publication_material 'WinGX, Farrugia 1999'
_computing_structure_refinement 'SHELXL-97, Sheldrick, 1997'
_computing_structure_solution 'SHELXS-97, Sheldrick, 1997'
_diffrn_ambient_temperature 293(2)
_diffrn_measured_fraction_theta_full 0.985
_diffrn_measured_fraction_theta_max 0.985
_diffrn_measurement_device_type 'Oxford Diffraction Xcalibur CCD'
_diffrn_measurement_method 'omega scan'
_diffrn_radiation_monochromator graphite
_diffrn_radiation_source 'fine-focus sealed tube'
_diffrn_radiation_type MoK\a
_diffrn_radiation_wavelength 0.71073
_diffrn_reflns_av_R_equivalents 0.0841
_diffrn_reflns_av_sigmaI/netI 0.0279
_diffrn_reflns_limit_h_max 6
_diffrn_reflns_limit_h_min -6
_diffrn_reflns_limit_k_max 6
_diffrn_reflns_limit_k_min -6
_diffrn_reflns_limit_l_max 40
_diffrn_reflns_limit_l_min -40
_diffrn_reflns_number 15975
_diffrn_reflns_theta_full 34.50
_diffrn_reflns_theta_max 34.50
_diffrn_reflns_theta_min 3.17
_diffrn_standards_decay_% 0
_exptl_absorpt_coefficient_mu 51.477
_exptl_absorpt_correction_T_max 0.68
_exptl_absorpt_correction_T_min 0.03
_exptl_absorpt_correction_type numerical
_exptl_absorpt_process_details
;
The reflections were corrected for absorption effects using the SCALE3ABS 
numerical procedure included in the CrysAlis RED software.
;
_exptl_crystal_colour 'metallic silver'
_exptl_crystal_density_diffrn 7.685
_exptl_crystal_density_method 'not measured'
_exptl_crystal_description parallelepiped
_exptl_crystal_F_000 925
_exptl_crystal_size_max 0.22
_exptl_crystal_size_mid 0.14
_exptl_crystal_size_min 0.05
_refine_diff_density_max 3.784
_refine_diff_density_min -3.021
_refine_diff_density_rms 0.596
_refine_ls_extinction_coef 0.00080(19)
_refine_ls_extinction_expression Fc^*^=kFc[1+0.001xFc^2^\l^3^/sin(2\q)]^-1/4^
_refine_ls_extinction_method SHELXL
_refine_ls_goodness_of_fit_ref 1.270
_refine_ls_matrix_type full
_refine_ls_number_parameters 37
_refine_ls_number_reflns 611
_refine_ls_number_restraints 1
_refine_ls_restrained_S_all 1.269
_refine_ls_R_factor_all 0.0566
_refine_ls_R_factor_gt 0.0542
_refine_ls_shift/su_max 0.000
_refine_ls_shift/su_mean 0.000
_refine_ls_structure_factor_coef Fsqd
_refine_ls_weighting_details 'calc w=1/[\s^2^(Fo^2^)+(0.0256P)^2^+56.3267P] where P=(Fo^2^+2Fc^2^)/3'
_refine_ls_weighting_scheme calc
_refine_ls_wR_factor_gt 0.1248
_refine_ls_wR_factor_ref 0.1258
_reflns_number_gt 582
_reflns_number_total 611
_reflns_threshold_expression >2sigma(I)
_cod_data_source_file ic901059q_si_001_1.cif
_cod_data_source_block YbGa3.34
_cod_depositor_comments
;
The following automatic conversions were performed:
'_symmetry_cell_setting' value 'Orthorhombic' changed to 'orthorhombic'
according to '/home/saulius/struct/CIF-dictionaries/cif_core.dic'
dictionary named 'cif_core.dic' version 2.4.1 from 2010-06-29.

Automatic conversion script
Id: cif_fix_enum 1527 2010-12-29 10:47:43Z saulius 
;
_cod_original_sg_symbol_Hall '-I 2 2 '
_cod_database_code 4303250

loop_
_symmetry_equiv_pos_as_xyz
'x, y, z'
'-x, -y, z'
'x, -y, -z'
'-x, y, -z'
'x+1/2, y+1/2, z+1/2'
'-x+1/2, -y+1/2, z+1/2'
'x+1/2, -y+1/2, -z+1/2'
'-x+1/2, y+1/2, -z+1/2'
'-x, -y, -z'
'x, y, -z'
'-x, y, z'
'x, -y, z'
'-x+1/2, -y+1/2, -z+1/2'
'x+1/2, y+1/2, -z+1/2'
'-x+1/2, y+1/2, z+1/2'
'x+1/2, -y+1/2, z+1/2'

loop_
_atom_site_label
_atom_site_type_symbol
_atom_site_fract_x
_atom_site_fract_y
_atom_site_fract_z
_atom_site_U_iso_or_equiv
_atom_site_adp_type
_atom_site_occupancy
_atom_site_symmetry_multiplicity
_atom_site_calc_flag
_atom_site_refinement_flags
_atom_site_disorder_assembly
_atom_site_disorder_group
Yb2 Yb 0.0000 0.0000 0.0000 0.0180(5) Uani 0.670(7) 8 d SP . .
Ga3 Ga 0.5000 0.5000 0.04862(10) 0.0402(9) Uani 1 4 d S . .
Ga1 Ga 0.5000 0.0000 0.09576(10) 0.0399(9) Uani 1 4 d S . .
Ga5 Ga 0.0000 0.0000 0.0543(5) 0.019(4) Uani 0.151(7) 4 d SP . .
Ga6 Ga 0.0000 0.297(5) 0.0304(7) 0.044(5) Uani 0.151(7) 2 d SP . .
Yb1 Yb 0.5000 0.0000 0.35090(4) 0.0188(3) Uani 1 4 d S . .
Ga2 Ga 0.0000 0.0000 0.25137(9) 0.0169(4) Uani 1 4 d S . .
Ga4 Ga 0.5000 0.0000 0.19145(9) 0.0184(5) Uani 1 4 d S . .

loop_
_atom_site_aniso_label
_atom_site_aniso_U_11
_atom_site_aniso_U_22
_atom_site_aniso_U_33
_atom_site_aniso_U_23
_atom_site_aniso_U_13
_atom_site_aniso_U_12
Yb2 0.0140(8) 0.0189(9) 0.0211(9) 0.000 0.000 0.000
Ga3 0.097(3) 0.0103(10) 0.0133(10) 0.000 0.000 0.000
Ga1 0.095(3) 0.0083(10) 0.0160(10) 0.000 0.000 0.000
Ga5 0.010(6) 0.038(9) 0.009(5) 0.000 0.000 0.000
Ga6 0.021(6) 0.055(10) 0.056(9) -0.033(8) 0.000 0.000
Yb1 0.0139(4) 0.0196(4) 0.0228(4) 0.000 0.000 0.000
Ga2 0.0130(9) 0.0210(10) 0.0167(9) 0.000 0.000 0.000
Ga4 0.0145(9) 0.0250(11) 0.0156(9) 0.000 0.000 0.000

loop_
_atom_type_symbol
_atom_type_description
_atom_type_scat_dispersion_real
_atom_type_scat_dispersion_imag
_atom_type_scat_source
Ga Ga 0.2307 1.6083 'International Tables Vol C Tables 4.2.6.8 and 6.1.1.4'
Yb Yb -0.3850 5.5486 'International Tables Vol C Tables 4.2.6.8 and 6.1.1.4'

loop_
_geom_angle_atom_site_label_1
_geom_angle_atom_site_label_2
_geom_angle_atom_site_label_3
_geom_angle
_geom_angle_site_symmetry_1
_geom_angle_site_symmetry_3
_geom_angle_publ_flag
Ga5 Yb2 Ga5 180.0 . 9 ?
Ga5 Yb2 Ga6 58.7(8) . . ?
Ga5 Yb2 Ga6 121.3(8) 9 . ?
Ga5 Yb2 Ga6 121.3(8) . 9 ?
Ga5 Yb2 Ga6 58.7(8) 9 9 ?
Ga6 Yb2 Ga6 180.0(11) . 9 ?
Ga5 Yb2 Ga6 121.3(8) . 10 ?
Ga5 Yb2 Ga6 58.7(8) 9 10 ?
Ga6 Yb2 Ga6 62.5(16) . 10 ?
Ga6 Yb2 Ga6 117.5(16) 9 10 ?
Ga5 Yb2 Ga6 58.7(8) . 2 ?
Ga5 Yb2 Ga6 121.3(8) 9 2 ?
Ga6 Yb2 Ga6 117.5(16) . 2 ?
Ga6 Yb2 Ga6 62.5(16) 9 2 ?
Ga6 Yb2 Ga6 180.0(11) 10 2 ?
Ga5 Yb2 Ga6 104.4(3) . 10_545 ?
Ga5 Yb2 Ga6 75.6(3) 9 10_545 ?
Ga6 Yb2 Ga6 163.1(6) . 10_545 ?
Ga6 Yb2 Ga6 16.9(6) 9 10_545 ?
Ga6 Yb2 Ga6 134.4(10) 10 10_545 ?
Ga6 Yb2 Ga6 45.6(10) 2 10_545 ?
Ga5 Yb2 Ga6 75.6(3) . 2_565 ?
Ga5 Yb2 Ga6 104.4(3) 9 2_565 ?
Ga6 Yb2 Ga6 16.9(6) . 2_565 ?
Ga6 Yb2 Ga6 163.1(6) 9 2_565 ?
Ga6 Yb2 Ga6 45.6(10) 10 2_565 ?
Ga6 Yb2 Ga6 134.4(10) 2 2_565 ?
Ga6 Yb2 Ga6 180.0(6) 10_545 2_565 ?
Ga5 Yb2 Ga6 104.4(3) . 9_565 ?
Ga5 Yb2 Ga6 75.6(3) 9 9_565 ?
Ga6 Yb2 Ga6 45.6(10) . 9_565 ?
Ga6 Yb2 Ga6 134.4(10) 9 9_565 ?
Ga6 Yb2 Ga6 16.9(6) 10 9_565 ?
Ga6 Yb2 Ga6 163.1(6) 2 9_565 ?
Ga6 Yb2 Ga6 151.3(6) 10_545 9_565 ?
Ga6 Yb2 Ga6 28.7(6) 2_565 9_565 ?
Ga5 Yb2 Ga6 75.6(3) . 1_545 ?
Ga5 Yb2 Ga6 104.4(3) 9 1_545 ?
Ga6 Yb2 Ga6 134.4(10) . 1_545 ?
Ga6 Yb2 Ga6 45.6(10) 9 1_545 ?
Ga6 Yb2 Ga6 163.1(6) 10 1_545 ?
Ga6 Yb2 Ga6 16.9(6) 2 1_545 ?
Ga6 Yb2 Ga6 28.7(6) 10_545 1_545 ?
Ga6 Yb2 Ga6 151.3(6) 2_565 1_545 ?
Ga6 Yb2 Ga6 180.0(6) 9_565 1_545 ?
Ga5 Yb2 Ga1 40.52(3) . . ?
Ga5 Yb2 Ga1 139.48(3) 9 . ?
Ga6 Yb2 Ga1 66.8(6) . . ?
Ga6 Yb2 Ga1 113.2(6) 9 . ?
Ga6 Yb2 Ga1 113.2(6) 10 . ?
Ga6 Yb2 Ga1 66.8(6) 2 . ?
Ga6 Yb2 Ga1 100.9(2) 10_545 . ?
Ga6 Yb2 Ga1 79.1(2) 2_565 . ?
Ga6 Yb2 Ga1 100.9(2) 9_565 . ?
Ga6 Yb2 Ga1 79.1(2) 1_545 . ?
Ga5 Yb2 Ga1 40.52(3) . 1_455 ?
Ga5 Yb2 Ga1 139.48(3) 9 1_455 ?
Ga6 Yb2 Ga1 66.8(6) . 1_455 ?
Ga6 Yb2 Ga1 113.2(6) 9 1_455 ?
Ga6 Yb2 Ga1 113.2(6) 10 1_455 ?
Ga6 Yb2 Ga1 66.8(6) 2 1_455 ?
Ga6 Yb2 Ga1 100.9(2) 10_545 1_455 ?
Ga6 Yb2 Ga1 79.1(2) 2_565 1_455 ?
Ga6 Yb2 Ga1 100.9(2) 9_565 1_455 ?
Ga6 Yb2 Ga1 79.1(2) 1_545 1_455 ?
Ga1 Yb2 Ga1 81.03(6) . 1_455 ?
Ga6 Ga3 Ga6 156.8(9) . 2_665 ?
Ga6 Ga3 Ga6 44.5(9) . 2_565 ?
Ga6 Ga3 Ga6 129.2(7) 2_665 2_565 ?
Ga6 Ga3 Ga6 129.2(7) . 1_655 ?
Ga6 Ga3 Ga6 44.5(9) 2_665 1_655 ?
Ga6 Ga3 Ga6 156.8(9) 2_565 1_655 ?
Ga6 Ga3 Ga1 115.4(4) . 1_565 ?
Ga6 Ga3 Ga1 76.6(5) 2_665 1_565 ?
Ga6 Ga3 Ga1 76.6(5) 2_565 1_565 ?
Ga6 Ga3 Ga1 115.4(4) 1_655 1_565 ?
Ga6 Ga3 Ga1 76.6(5) . . ?
Ga6 Ga3 Ga1 115.4(4) 2_665 . ?
Ga6 Ga3 Ga1 115.4(4) 2_565 . ?
Ga6 Ga3 Ga1 76.6(5) 1_655 . ?
Ga1 Ga3 Ga1 121.57(15) 1_565 . ?
Ga6 Ga3 Ga3 78.4(4) . 9_665 ?
Ga6 Ga3 Ga3 78.4(4) 2_665 9_665 ?
Ga6 Ga3 Ga3 78.4(4) 2_565 9_665 ?
Ga6 Ga3 Ga3 78.4(4) 1_655 9_665 ?
Ga1 Ga3 Ga3 119.22(7) 1_565 9_665 ?
Ga1 Ga3 Ga3 119.22(7) . 9_665 ?
Ga6 Ga3 Yb2 24.6(4) . . ?
Ga6 Ga3 Yb2 139.1(5) 2_665 . ?
Ga6 Ga3 Yb2 66.0(5) 2_565 . ?
Ga6 Ga3 Yb2 104.7(4) 1_655 . ?
Ga1 Ga3 Yb2 139.934(13) 1_565 . ?
Ga1 Ga3 Yb2 66.92(4) . . ?
Ga3 Ga3 Yb2 67.52(4) 9_665 . ?
Ga6 Ga3 Yb2 139.1(5) . 1_665 ?
Ga6 Ga3 Yb2 24.6(4) 2_665 1_665 ?
Ga6 Ga3 Yb2 104.7(4) 2_565 1_665 ?
Ga6 Ga3 Yb2 66.0(5) 1_655 1_665 ?
Ga1 Ga3 Yb2 66.92(4) 1_565 1_665 ?
Ga1 Ga3 Yb2 139.934(13) . 1_665 ?
Ga3 Ga3 Yb2 67.52(4) 9_665 1_665 ?
Yb2 Ga3 Yb2 135.04(8) . 1_665 ?
Ga6 Ga3 Yb2 104.7(4) . 1_655 ?
Ga6 Ga3 Yb2 66.0(5) 2_665 1_655 ?
Ga6 Ga3 Yb2 139.1(5) 2_565 1_655 ?
Ga6 Ga3 Yb2 24.6(4) 1_655 1_655 ?
Ga1 Ga3 Yb2 139.934(13) 1_565 1_655 ?
Ga1 Ga3 Yb2 66.92(4) . 1_655 ?
Ga3 Ga3 Yb2 67.52(4) 9_665 1_655 ?
Yb2 Ga3 Yb2 80.12(3) . 1_655 ?
Yb2 Ga3 Yb2 83.06(3) 1_665 1_655 ?
Ga6 Ga3 Yb2 66.0(5) . 1_565 ?
Ga6 Ga3 Yb2 104.7(4) 2_665 1_565 ?
Ga6 Ga3 Yb2 24.6(4) 2_565 1_565 ?
Ga6 Ga3 Yb2 139.1(5) 1_655 1_565 ?
Ga1 Ga3 Yb2 66.92(4) 1_565 1_565 ?
Ga1 Ga3 Yb2 139.934(13) . 1_565 ?
Ga3 Ga3 Yb2 67.52(4) 9_665 1_565 ?
Yb2 Ga3 Yb2 83.06(3) . 1_565 ?
Yb2 Ga3 Yb2 80.12(3) 1_665 1_565 ?
Yb2 Ga3 Yb2 135.04(8) 1_655 1_565 ?
Ga6 Ga3 Yb1 136.6(5) . 13_655 ?
Ga6 Ga3 Yb1 65.5(4) 2_665 13_655 ?
Ga6 Ga3 Yb1 136.6(5) 2_565 13_655 ?
Ga6 Ga3 Yb1 65.5(4) 1_655 13_655 ?
Ga1 Ga3 Yb1 67.76(6) 1_565 13_655 ?
Ga1 Ga3 Yb1 67.76(6) . 13_655 ?
Ga3 Ga3 Yb1 140.84(3) 9_665 13_655 ?
Yb2 Ga3 Yb1 134.66(4) . 13_655 ?
Yb2 Ga3 Yb1 83.686(18) 1_665 13_655 ?
Yb2 Ga3 Yb1 83.686(18) 1_655 13_655 ?
Yb2 Ga3 Yb1 134.66(4) 1_565 13_655 ?
Ga5 Ga1 Ga5 126.3(6) . 1_655 ?
Ga5 Ga1 Ga4 116.9(3) . . ?
Ga5 Ga1 Ga4 116.9(3) 1_655 . ?
Ga5 Ga1 Ga3 77.26(14) . 1_545 ?
Ga5 Ga1 Ga3 77.26(14) 1_655 1_545 ?
Ga4 Ga1 Ga3 119.22(7) . 1_545 ?
Ga5 Ga1 Ga3 77.26(14) . . ?
Ga5 Ga1 Ga3 77.26(14) 1_655 . ?
Ga4 Ga1 Ga3 119.22(7) . . ?
Ga3 Ga1 Ga3 121.57(15) 1_545 . ?
Ga5 Ga1 Yb2 22.6(3) . . ?
Ga5 Ga1 Yb2 103.6(3) 1_655 . ?
Ga4 Ga1 Yb2 139.48(3) . . ?
Ga3 Ga1 Yb2 68.22(6) 1_545 . ?
Ga3 Ga1 Yb2 68.22(6) . . ?
Ga5 Ga1 Yb2 103.6(3) . 1_655 ?
Ga5 Ga1 Yb2 22.6(3) 1_655 1_655 ?
Ga4 Ga1 Yb2 139.48(3) . 1_655 ?
Ga3 Ga1 Yb2 68.22(6) 1_545 1_655 ?
Ga3 Ga1 Yb2 68.22(6) . 1_655 ?
Yb2 Ga1 Yb2 81.03(6) . 1_655 ?
Ga5 Ga1 Yb1 138.81(4) . 13_655 ?
Ga5 Ga1 Yb1 67.7(2) 1_655 13_655 ?
Ga4 Ga1 Yb1 65.59(4) . 13_655 ?
Ga3 Ga1 Yb1 140.535(11) 1_545 13_655 ?
Ga3 Ga1 Yb1 68.37(4) . 13_655 ?
Yb2 Ga1 Yb1 136.57(4) . 13_655 ?
Yb2 Ga1 Yb1 84.387(19) 1_655 13_655 ?
Ga5 Ga1 Yb1 67.7(2) . 13_545 ?
Ga5 Ga1 Yb1 138.81(4) 1_655 13_545 ?
Ga4 Ga1 Yb1 65.59(4) . 13_545 ?
Ga3 Ga1 Yb1 68.37(4) 1_545 13_545 ?
Ga3 Ga1 Yb1 140.535(11) . 13_545 ?
Yb2 Ga1 Yb1 84.387(19) . 13_545 ?
Yb2 Ga1 Yb1 136.57(4) 1_655 13_545 ?
Yb1 Ga1 Yb1 131.17(8) 13_655 13_545 ?
Ga5 Ga1 Yb1 138.81(4) . 13_645 ?
Ga5 Ga1 Yb1 67.7(2) 1_655 13_645 ?
Ga4 Ga1 Yb1 65.59(4) . 13_645 ?
Ga3 Ga1 Yb1 68.37(4) 1_545 13_645 ?
Ga3 Ga1 Yb1 140.535(11) . 13_645 ?
Yb2 Ga1 Yb1 136.57(4) . 13_645 ?
Yb2 Ga1 Yb1 84.387(19) 1_655 13_645 ?
Yb1 Ga1 Yb1 81.60(3) 13_655 13_645 ?
Yb1 Ga1 Yb1 78.73(3) 13_545 13_645 ?
Ga5 Ga1 Yb1 67.7(2) . 13 ?
Ga5 Ga1 Yb1 138.81(4) 1_655 13 ?
Ga4 Ga1 Yb1 65.59(4) . 13 ?
Ga3 Ga1 Yb1 140.535(11) 1_545 13 ?
Ga3 Ga1 Yb1 68.37(4) . 13 ?
Yb2 Ga1 Yb1 84.387(19) . 13 ?
Yb2 Ga1 Yb1 136.57(4) 1_655 13 ?
Yb1 Ga1 Yb1 78.73(3) 13_655 13 ?
Yb1 Ga1 Yb1 81.60(3) 13_545 13 ?
Yb1 Ga1 Yb1 131.17(8) 13_645 13 ?
Yb2 Ga5 Ga6 64.4(8) . 2 ?
Yb2 Ga5 Ga6 64.4(8) . . ?
Ga6 Ga5 Ga6 128.9(15) 2 . ?
Yb2 Ga5 Ga1 116.9(3) . . ?
Ga6 Ga5 Ga1 101.2(3) 2 . ?
Ga6 Ga5 Ga1 101.2(3) . . ?
Yb2 Ga5 Ga1 116.9(3) . 1_455 ?
Ga6 Ga5 Ga1 101.2(3) 2 1_455 ?
Ga6 Ga5 Ga1 101.2(3) . 1_455 ?
Ga1 Ga5 Ga1 126.3(6) . 1_455 ?
Yb2 Ga5 Ga6 30.6(5) . 9 ?
Ga6 Ga5 Ga6 33.9(9) 2 9 ?
Ga6 Ga5 Ga6 95.0(10) . 9 ?
Ga1 Ga5 Ga6 112.9(2) . 9 ?
Ga1 Ga5 Ga6 112.9(2) 1_455 9 ?
Yb2 Ga5 Ga6 30.6(5) . 10 ?
Ga6 Ga5 Ga6 95.0(10) 2 10 ?
Ga6 Ga5 Ga6 33.9(9) . 10 ?
Ga1 Ga5 Ga6 112.9(2) . 10 ?
Ga1 Ga5 Ga6 112.9(2) 1_455 10 ?
Ga6 Ga5 Ga6 61.1(11) 9 10 ?
Yb2 Ga5 Ga5 0.0 . 9 ?
Ga6 Ga5 Ga5 64.4(8) 2 9 ?
Ga6 Ga5 Ga5 64.4(8) . 9 ?
Ga1 Ga5 Ga5 116.9(3) . 9 ?
Ga1 Ga5 Ga5 116.9(3) 1_455 9 ?
Ga6 Ga5 Ga5 30.6(5) 9 9 ?
Ga6 Ga5 Ga5 30.6(5) 10 9 ?
Yb2 Ga5 Yb1 138.35(16) . 13 ?
Ga6 Ga5 Yb1 157.2(9) 2 13 ?
Ga6 Ga5 Yb1 73.9(7) . 13 ?
Ga1 Ga5 Yb1 70.3(3) . 13 ?
Ga1 Ga5 Yb1 70.3(3) 1_455 13 ?
Ga6 Ga5 Yb1 168.9(6) 9 13 ?
Ga6 Ga5 Yb1 107.8(5) 10 13 ?
Ga5 Ga5 Yb1 138.35(16) 9 13 ?
Yb2 Ga5 Yb1 138.35(16) . 13_545 ?
Ga6 Ga5 Yb1 73.9(7) 2 13_545 ?
Ga6 Ga5 Yb1 157.2(9) . 13_545 ?
Ga1 Ga5 Yb1 70.3(3) . 13_545 ?
Ga1 Ga5 Yb1 70.3(3) 1_455 13_545 ?
Ga6 Ga5 Yb1 107.8(5) 9 13_545 ?
Ga6 Ga5 Yb1 168.9(6) 10 13_545 ?
Ga5 Ga5 Yb1 138.35(16) 9 13_545 ?
Yb1 Ga5 Yb1 83.3(3) 13 13_545 ?
Ga5 Ga6 Yb2 56.8(9) . . ?
Ga5 Ga6 Ga6 115.6(8) . 10 ?
Yb2 Ga6 Ga6 58.7(8) . 10 ?
Ga5 Ga6 Ga6 154.4(8) . 2_565 ?
Yb2 Ga6 Ga6 148.7(8) . 2_565 ?
Ga6 Ga6 Ga6 90.0 10 2_565 ?
Ga5 Ga6 Ga3 104.7(6) . . ?
Yb2 Ga6 Ga3 115.3(4) . . ?
Ga6 Ga6 Ga3 101.6(4) 10 . ?
Ga6 Ga6 Ga3 67.8(5) 2_565 . ?
Ga5 Ga6 Ga3 104.7(6) . 1_455 ?
Yb2 Ga6 Ga3 115.3(4) . 1_455 ?
Ga6 Ga6 Ga3 101.6(4) 10 1_455 ?
Ga6 Ga6 Ga3 67.8(5) 2_565 1_455 ?
Ga3 Ga6 Ga3 129.2(7) . 1_455 ?
Ga5 Ga6 Ga6 164.0(14) . 9_565 ?
Yb2 Ga6 Ga6 107.2(11) . 9_565 ?
Ga6 Ga6 Ga6 48.5(7) 10 9_565 ?
Ga6 Ga6 Ga6 41.5(7) 2_565 9_565 ?
Ga3 Ga6 Ga6 81.4(6) . 9_565 ?
Ga3 Ga6 Ga6 81.4(6) 1_455 9_565 ?
Ga5 Ga6 Ga5 85.0(10) . 9 ?
Yb2 Ga6 Ga5 28.2(4) . 9 ?
Ga6 Ga6 Ga5 30.6(5) 10 9 ?
Ga6 Ga6 Ga5 120.6(5) 2_565 9 ?
Ga3 Ga6 Ga5 111.5(4) . 9 ?
Ga3 Ga6 Ga5 111.5(4) 1_455 9 ?
Ga6 Ga6 Ga5 79.0(8) 9_565 9 ?
Ga5 Ga6 Ga6 25.6(8) . 2 ?
Yb2 Ga6 Ga6 31.3(8) . 2 ?
Ga6 Ga6 Ga6 90.0 10 2 ?
Ga6 Ga6 Ga6 180.000(2) 2_565 2 ?
Ga3 Ga6 Ga6 112.2(5) . 2 ?
Ga3 Ga6 Ga6 112.2(5) 1_455 2 ?
Ga6 Ga6 Ga6 138.5(7) 9_565 2 ?
Ga5 Ga6 Ga6 59.4(5) 9 2 ?
Ga5 Ga6 Yb2 168.8(10) . 1_565 ?
Yb2 Ga6 Yb2 134.4(10) . 1_565 ?
Ga6 Ga6 Yb2 75.6(3) 10 1_565 ?
Ga6 Ga6 Yb2 14.4(3) 2_565 1_565 ?
Ga3 Ga6 Yb2 71.5(5) . 1_565 ?
Ga3 Ga6 Yb2 71.5(5) 1_455 1_565 ?
Ga6 Ga6 Yb2 27.2(5) 9_565 1_565 ?
Ga5 Ga6 Yb2 106.2(7) 9 1_565 ?
Ga6 Ga6 Yb2 165.6(3) 2 1_565 ?
Ga5 Ga6 Yb1 80.5(8) . 13 ?
Yb2 Ga6 Yb1 137.4(11) . 13 ?
Ga6 Ga6 Yb1 163.9(4) 10 13 ?
Ga6 Ga6 Yb1 73.9(4) 2_565 13 ?
Ga3 Ga6 Yb1 72.6(4) . 13 ?
Ga3 Ga6 Yb1 72.6(4) 1_455 13 ?
Ga6 Ga6 Yb1 115.4(9) 9_565 13 ?
Ga5 Ga6 Yb1 165.5(9) 9 13 ?
Ga6 Ga6 Yb1 106.1(4) 2 13 ?
Yb2 Ga6 Yb1 88.3(4) 1_565 13 ?
Ga6 Yb1 Ga6 32.2(8) 13 14_545 ?
Ga6 Yb1 Ga4 120.9(3) 13 13_545 ?
Ga6 Yb1 Ga4 98.0(3) 14_545 13_545 ?
Ga6 Yb1 Ga4 98.0(3) 13 13_655 ?
Ga6 Yb1 Ga4 120.9(3) 14_545 13_655 ?
Ga4 Yb1 Ga4 140.35(8) 13_545 13_655 ?
Ga6 Yb1 Ga4 98.0(3) 13 13 ?
Ga6 Yb1 Ga4 120.9(3) 14_545 13 ?
Ga4 Yb1 Ga4 84.91(3) 13_545 13 ?
Ga4 Yb1 Ga4 81.87(3) 13_655 13 ?
Ga6 Yb1 Ga4 120.9(3) 13 13_645 ?
Ga6 Yb1 Ga4 98.0(3) 14_545 13_645 ?
Ga4 Yb1 Ga4 81.87(3) 13_545 13_645 ?
Ga4 Yb1 Ga4 84.91(3) 13_655 13_645 ?
Ga4 Yb1 Ga4 140.35(8) 13 13_645 ?
Ga6 Yb1 Ga5 25.5(4) 13 13 ?
Ga6 Yb1 Ga5 57.8(4) 14_545 13 ?
Ga4 Yb1 Ga5 134.59(7) 13_545 13 ?
Ga4 Yb1 Ga5 78.74(12) 13_655 13 ?
Ga4 Yb1 Ga5 78.74(12) 13 13 ?
Ga4 Yb1 Ga5 134.59(7) 13_645 13 ?
Ga6 Yb1 Ga5 57.8(4) 13 13_545 ?
Ga6 Yb1 Ga5 25.5(4) 14_545 13_545 ?
Ga4 Yb1 Ga5 78.74(12) 13_545 13_545 ?
Ga4 Yb1 Ga5 134.59(7) 13_655 13_545 ?
Ga4 Yb1 Ga5 134.59(7) 13 13_545 ?
Ga4 Yb1 Ga5 78.74(12) 13_645 13_545 ?
Ga5 Yb1 Ga5 83.3(3) 13 13_545 ?
Ga6 Yb1 Ga2 137.91(13) 13 . ?
Ga6 Yb1 Ga2 137.91(13) 14_545 . ?
Ga4 Yb1 Ga2 47.31(3) 13_545 . ?
Ga4 Yb1 Ga2 98.87(4) 13_655 . ?
Ga4 Yb1 Ga2 47.31(3) 13 . ?
Ga4 Yb1 Ga2 98.87(4) 13_645 . ?
Ga5 Yb1 Ga2 125.25(10) 13 . ?
Ga5 Yb1 Ga2 125.25(10) 13_545 . ?
Ga6 Yb1 Ga2 137.91(13) 13 1_655 ?
Ga6 Yb1 Ga2 137.91(13) 14_545 1_655 ?
Ga4 Yb1 Ga2 98.87(4) 13_545 1_655 ?
Ga4 Yb1 Ga2 47.31(3) 13_655 1_655 ?
Ga4 Yb1 Ga2 98.87(4) 13 1_655 ?
Ga4 Yb1 Ga2 47.31(3) 13_645 1_655 ?
Ga5 Yb1 Ga2 125.25(10) 13 1_655 ?
Ga5 Yb1 Ga2 125.25(10) 13_545 1_655 ?
Ga2 Yb1 Ga2 78.85(5) . 1_655 ?
Ga6 Yb1 Ga1 54.7(2) 13 13_655 ?
Ga6 Yb1 Ga1 77.5(3) 14_545 13_655 ?
Ga4 Yb1 Ga1 175.41(6) 13_545 13_655 ?
Ga4 Yb1 Ga1 44.24(6) 13_655 13_655 ?
Ga4 Yb1 Ga1 96.58(2) 13 13_655 ?
Ga4 Yb1 Ga1 99.54(2) 13_645 13_655 ?
Ga5 Yb1 Ga1 42.01(6) 13 13_655 ?
Ga5 Yb1 Ga1 97.20(13) 13_545 13_655 ?
Ga2 Yb1 Ga1 136.22(3) . 13_655 ?
Ga2 Yb1 Ga1 85.21(4) 1_655 13_655 ?
Ga6 Yb1 Ga1 77.5(3) 13 13_545 ?
Ga6 Yb1 Ga1 54.7(2) 14_545 13_545 ?
Ga4 Yb1 Ga1 44.24(6) 13_545 13_545 ?
Ga4 Yb1 Ga1 175.41(6) 13_655 13_545 ?
Ga4 Yb1 Ga1 99.54(2) 13 13_545 ?
Ga4 Yb1 Ga1 96.58(2) 13_645 13_545 ?
Ga5 Yb1 Ga1 97.20(13) 13 13_545 ?
Ga5 Yb1 Ga1 42.01(6) 13_545 13_545 ?
Ga2 Yb1 Ga1 85.21(4) . 13_545 ?
Ga2 Yb1 Ga1 136.22(3) 1_655 13_545 ?
Ga1 Yb1 Ga1 131.17(8) 13_655 13_545 ?
Ga4 Ga2 Ga4 107.58(11) 1_455 . ?
Ga4 Ga2 Ga4 109.36(4) 1_455 13 ?
Ga4 Ga2 Ga4 109.36(4) . 13 ?
Ga4 Ga2 Ga4 109.36(4) 1_455 13_545 ?
Ga4 Ga2 Ga4 109.36(4) . 13_545 ?
Ga4 Ga2 Ga4 111.71(11) 13 13_545 ?
Ga4 Ga2 Yb1 165.63(8) 1_455 . ?
Ga4 Ga2 Yb1 86.78(4) . . ?
Ga4 Ga2 Yb1 64.30(5) 13 . ?
Ga4 Ga2 Yb1 64.30(5) 13_545 . ?
Ga4 Ga2 Yb1 86.78(4) 1_455 1_455 ?
Ga4 Ga2 Yb1 165.63(8) . 1_455 ?
Ga4 Ga2 Yb1 64.30(5) 13 1_455 ?
Ga4 Ga2 Yb1 64.30(5) 13_545 1_455 ?
Yb1 Ga2 Yb1 78.85(5) . 1_455 ?
Ga4 Ga2 Yb1 62.88(5) 1_455 13_545 ?
Ga4 Ga2 Yb1 62.88(5) . 13_545 ?
Ga4 Ga2 Yb1 163.65(8) 13 13_545 ?
Ga4 Ga2 Yb1 84.65(5) 13_545 13_545 ?
Yb1 Ga2 Yb1 126.586(13) . 13_545 ?
Yb1 Ga2 Yb1 126.586(13) 1_455 13_545 ?
Ga4 Ga2 Yb1 62.88(5) 1_455 13 ?
Ga4 Ga2 Yb1 62.88(5) . 13 ?
Ga4 Ga2 Yb1 84.65(5) 13 13 ?
Ga4 Ga2 Yb1 163.65(8) 13_545 13 ?
Yb1 Ga2 Yb1 126.586(13) . 13 ?
Yb1 Ga2 Yb1 126.586(13) 1_455 13 ?
Yb1 Ga2 Yb1 79.00(5) 13_545 13 ?
Ga1 Ga4 Ga2 126.21(6) . 1_655 ?
Ga1 Ga4 Ga2 126.21(6) . . ?
Ga2 Ga4 Ga2 107.58(11) 1_655 . ?
Ga1 Ga4 Ga2 124.15(6) . 13 ?
Ga2 Ga4 Ga2 70.64(4) 1_655 13 ?
Ga2 Ga4 Ga2 70.64(4) . 13 ?
Ga1 Ga4 Ga2 124.15(6) . 13_545 ?
Ga2 Ga4 Ga2 70.64(4) 1_655 13_545 ?
Ga2 Ga4 Ga2 70.64(4) . 13_545 ?
Ga2 Ga4 Ga2 111.71(11) 13 13_545 ?
Ga1 Ga4 Yb1 70.18(4) . 13_545 ?
Ga2 Ga4 Yb1 136.80(3) 1_655 13_545 ?
Ga2 Ga4 Yb1 70.83(3) . 13_545 ?
Ga2 Ga4 Yb1 138.51(3) 13 13_545 ?
Ga2 Ga4 Yb1 68.39(3) 13_545 13_545 ?
Ga1 Ga4 Yb1 70.18(4) . 13_655 ?
Ga2 Ga4 Yb1 70.83(3) 1_655 13_655 ?
Ga2 Ga4 Yb1 136.80(3) . 13_655 ?
Ga2 Ga4 Yb1 68.39(3) 13 13_655 ?
Ga2 Ga4 Yb1 138.51(3) 13_545 13_655 ?
Yb1 Ga4 Yb1 140.35(8) 13_545 13_655 ?
Ga1 Ga4 Yb1 70.18(4) . 13_645 ?
Ga2 Ga4 Yb1 70.83(3) 1_655 13_645 ?
Ga2 Ga4 Yb1 136.80(3) . 13_645 ?
Ga2 Ga4 Yb1 138.51(3) 13 13_645 ?
Ga2 Ga4 Yb1 68.39(3) 13_545 13_645 ?
Yb1 Ga4 Yb1 81.87(3) 13_545 13_645 ?
Yb1 Ga4 Yb1 84.91(3) 13_655 13_645 ?
Ga1 Ga4 Yb1 70.18(4) . 13 ?
Ga2 Ga4 Yb1 136.80(3) 1_655 13 ?
Ga2 Ga4 Yb1 70.83(3) . 13 ?
Ga2 Ga4 Yb1 68.39(3) 13 13 ?
Ga2 Ga4 Yb1 138.51(3) 13_545 13 ?
Yb1 Ga4 Yb1 84.91(3) 13_545 13 ?
Yb1 Ga4 Yb1 81.87(3) 13_655 13 ?
Yb1 Ga4 Yb1 140.35(8) 13_645 13 ?

loop_
_geom_bond_atom_site_label_1
_geom_bond_atom_site_label_2
_geom_bond_distance
_geom_bond_site_symmetry_2
_geom_bond_publ_flag
Yb2 Ga5 1.395(14) . ?
Yb2 Ga5 1.395(14) 9 ?
Yb2 Ga6 1.503(16) . ?
Yb2 Ga6 1.503(16) 9 ?
Yb2 Ga6 1.503(16) 10 ?
Yb2 Ga6 1.503(16) 2 ?
Yb2 Ga6 3.15(2) 10_545 ?
Yb2 Ga6 3.15(2) 2_565 ?
Yb2 Ga6 3.15(2) 9_565 ?
Yb2 Ga6 3.15(2) 1_545 ?
Yb2 Ga1 3.236(2) . ?
Yb2 Ga1 3.236(2) 1_455 ?
Ga3 Ga6 2.327(7) . ?
Ga3 Ga6 2.327(7) 2_665 ?
Ga3 Ga6 2.327(7) 2_565 ?
Ga3 Ga6 2.327(7) 1_655 ?
Ga3 Ga1 2.4817(18) 1_565 ?
Ga3 Ga1 2.4817(18) . ?
Ga3 Ga3 2.498(5) 9_665 ?
Ga3 Yb2 3.2668(10) 1_665 ?
Ga3 Yb2 3.2668(10) 1_655 ?
Ga3 Yb2 3.2668(10) 1_565 ?
Ga3 Yb1 3.329(2) 13_655 ?
Ga1 Ga5 2.357(6) . ?
Ga1 Ga5 2.357(6) 1_655 ?
Ga1 Ga4 2.458(3) . ?
Ga1 Ga3 2.4817(18) 1_545 ?
Ga1 Yb2 3.236(2) 1_655 ?
Ga1 Yb1 3.3150(11) 13_655 ?
Ga1 Yb1 3.3150(11) 13_545 ?
Ga1 Yb1 3.3150(11) 13_645 ?
Ga1 Yb1 3.3150(11) 13 ?
Ga5 Ga6 1.42(2) 2 ?
Ga5 Ga6 1.42(2) . ?
Ga5 Ga1 2.357(6) 1_455 ?
Ga5 Ga6 2.527(19) 9 ?
Ga5 Ga6 2.527(19) 10 ?
Ga5 Ga5 2.79(3) 9 ?
Ga5 Yb1 3.259(10) 13 ?
Ga5 Yb1 3.259(10) 13_545 ?
Ga6 Ga6 1.56(3) 10 ?
Ga6 Ga6 1.76(4) 2_565 ?
Ga6 Ga3 2.327(7) 1_455 ?
Ga6 Ga6 2.35(4) 9_565 ?
Ga6 Ga5 2.527(19) 9 ?
Ga6 Ga6 2.57(4) 2 ?
Ga6 Yb2 3.15(2) 1_565 ?
Ga6 Yb1 3.175(16) 13 ?
Yb1 Ga6 3.175(16) 13 ?
Yb1 Ga6 3.175(16) 14_545 ?
Yb1 Ga4 3.2087(8) 13_545 ?
Yb1 Ga4 3.2087(8) 13_655 ?
Yb1 Ga4 3.2087(8) 13 ?
Yb1 Ga4 3.2087(8) 13_645 ?
Yb1 Ga5 3.259(10) 13 ?
Yb1 Ga5 3.259(10) 13_545 ?
Yb1 Ga2 3.3106(18) . ?
Yb1 Ga2 3.3106(18) 1_655 ?
Yb1 Ga1 3.3150(11) 13_655 ?
Yb1 Ga1 3.3150(11) 13_545 ?
Ga2 Ga4 2.6057(19) 1_455 ?
Ga2 Ga4 2.6057(19) . ?
Ga2 Ga4 2.6172(18) 13 ?
Ga2 Ga4 2.6172(18) 13_545 ?
Ga2 Yb1 3.3106(18) 1_455 ?
Ga2 Yb1 3.4051(19) 13_545 ?
Ga2 Yb1 3.4051(19) 13 ?
Ga4 Ga2 2.6057(19) 1_655 ?
Ga4 Ga2 2.6172(18) 13 ?
Ga4 Ga2 2.6172(18) 13_545 ?
Ga4 Yb1 3.2087(8) 13_545 ?
Ga4 Yb1 3.2087(8) 13_655 ?
Ga4 Yb1 3.2087(8) 13_645 ?
Ga4 Yb1 3.2087(8) 13 ?
